data_7220127
loop_
_publ_author_name
'zhang, xiutang'
'Fan, Liming'
'Fan, Weiliu'
'Li, Bin'
'Liu, Xinzheng'
'Zhao, Xian'

_publ_section_title
;
 Hydrothermal Syntheses, Structural Characterizations, and Magnetic
 Properties of Five MOFs Assembled From C2-Symmetric Ligand of
 1,3-Di((2',4'-dicarboxylphenyl)benzene with Various Coodination modes
;
_journal_name_full 'RSC Adv.'
_journal_paper_doi 10.1039/C5RA04559B
_journal_year 2015
_chemical_formula_sum 'C72 H54 Cu3 N8 O18'
_chemical_formula_weight 1509.85
_chemical_name_systematic
; 
 ? 
;
_space_group_IT_number 14
_symmetry_cell_setting monoclinic
_symmetry_space_group_name_Hall '-P 2yn'
_symmetry_space_group_name_H-M 'P 1 21/n 1'
_atom_sites_solution_hydrogens geom
_atom_sites_solution_primary direct
_atom_sites_solution_secondary difmap
_audit_creation_method SHELXL-97
_audit_update_record
;
2015-04-13 deposited with the CCDC.
2015-04-14 downloaded from the CCDC.
;
_cell_angle_alpha 90.00
_cell_angle_beta 115.5103(16)
_cell_angle_gamma 90.00
_cell_formula_units_Z 2
_cell_length_a 17.8722(10)
_cell_length_b 10.9304(6)
_cell_length_c 19.1523(11)
_cell_measurement_reflns_used 8131
_cell_measurement_temperature 296(2)
_cell_measurement_theta_max 21.63
_cell_measurement_theta_min 3.14
_cell_volume 3376.6(3)
_computing_cell_refinement 'Bruker SAINT'
_computing_data_collection 'Bruker APEX2'
_computing_data_reduction 'Bruker SAINT'
_computing_molecular_graphics 'Bruker SHELXTL'
_computing_publication_material 'Bruker SHELXTL'
_computing_structure_refinement 'SHELXL-2013 (Sheldrick 2013)'
_computing_structure_solution 'SHELXS-97 (Sheldrick 2008)'
_diffrn_ambient_temperature 296(2)
_diffrn_measured_fraction_theta_full 0.997
_diffrn_measured_fraction_theta_max 0.997
_diffrn_measurement_device_type 'Bruker APEX-II CCD'
_diffrn_measurement_method '\f and \w scans'
_diffrn_radiation_monochromator graphite
_diffrn_radiation_source 'fine-focus sealed tube'
_diffrn_radiation_type MoK\a
_diffrn_radiation_wavelength 0.71073
_diffrn_reflns_av_R_equivalents 0.1415
_diffrn_reflns_av_sigmaI/netI 0.0931
_diffrn_reflns_limit_h_max 21
_diffrn_reflns_limit_h_min -21
_diffrn_reflns_limit_k_max 13
_diffrn_reflns_limit_k_min -13
_diffrn_reflns_limit_l_max 23
_diffrn_reflns_limit_l_min -23
_diffrn_reflns_number 60861
_diffrn_reflns_theta_full 25.50
_diffrn_reflns_theta_max 25.50
_diffrn_reflns_theta_min 2.95
_diffrn_standards_number 0
_exptl_absorpt_coefficient_mu 1.015
_exptl_absorpt_correction_T_max 0.8227
_exptl_absorpt_correction_T_min 0.8075
_exptl_absorpt_correction_type multi-scan
_exptl_absorpt_process_details sadabs
_exptl_crystal_colour brown
_exptl_crystal_density_diffrn 1.485
_exptl_crystal_density_method 'not measured'
_exptl_crystal_description block
_exptl_crystal_F_000 1546
_exptl_crystal_size_max 0.22
_exptl_crystal_size_mid 0.21
_exptl_crystal_size_min 0.20
_refine_diff_density_max 0.506
_refine_diff_density_min -0.346
_refine_diff_density_rms 0.073
_refine_ls_extinction_method none
_refine_ls_goodness_of_fit_ref 1.046
_refine_ls_hydrogen_treatment mixed
_refine_ls_matrix_type full
_refine_ls_number_parameters 504
_refine_ls_number_reflns 6273
_refine_ls_number_restraints 97
_refine_ls_restrained_S_all 1.072
_refine_ls_R_factor_all 0.1161
_refine_ls_R_factor_gt 0.0502
_refine_ls_shift/su_max 0.001
_refine_ls_shift/su_mean 0.000
_refine_ls_structure_factor_coef Fsqd
_refine_ls_weighting_details 'calc w=1/[\s^2^(Fo^2^)+(0.0432P)^2^+0.7774P] where P=(Fo^2^+2Fc^2^)/3'
_refine_ls_weighting_scheme calc
_refine_ls_wR_factor_gt 0.0920
_refine_ls_wR_factor_ref 0.1078
_reflns_number_gt 3703
_reflns_number_total 6273
_reflns_threshold_expression >2sigma(I)
_cod_data_source_file c5ra04559b2.cif
_cod_data_source_block 5
_cod_original_sg_symbol_H-M P21/n
_cod_database_code 7220127

loop_
_symmetry_equiv_pos_as_xyz
'x, y, z'
'-x+1/2, y+1/2, -z+1/2'
'-x, -y, -z'
'x-1/2, -y-1/2, z-1/2'

loop_
_atom_site_label
_atom_site_type_symbol
_atom_site_fract_x
_atom_site_fract_y
_atom_site_fract_z
_atom_site_U_iso_or_equiv
_atom_site_adp_type
_atom_site_occupancy
_atom_site_symmetry_multiplicity
_atom_site_calc_flag
_atom_site_refinement_flags
_atom_site_disorder_assembly
_atom_site_disorder_group
C1 C 0.3526(2) 0.5003(4) 0.9866(2) 0.0332(10) Uani 1 1 d . . .
C2 C 0.2635(2) 0.5001(4) 0.9750(2) 0.0318(10) Uani 1 1 d . . .
C3 C 0.2417(2) 0.4217(4) 1.0200(2) 0.0385(11) Uani 1 1 d . . .
H3 H 0.2812 0.3688 1.0542 0.046 Uiso 1 1 calc R . .
C4 C 0.1619(2) 0.4207(4) 1.0148(2) 0.0405(11) Uani 1 1 d . . .
C5 C 0.1030(3) 0.4960(4) 0.9614(3) 0.0487(12) Uani 1 1 d . . .
H5 H 0.0488 0.4943 0.9560 0.058 Uiso 1 1 calc R . .
C6 C 0.1237(2) 0.5726(4) 0.9166(2) 0.0493(12) Uani 1 1 d . . .
H6 H 0.0828 0.6216 0.8805 0.059 Uiso 1 1 calc R . .
C7 C 0.2050(2) 0.5803(4) 0.9229(2) 0.0372(11) Uani 1 1 d . . .
C8 C 0.1396(3) 0.3438(5) 1.0665(3) 0.0533(13) Uani 1 1 d . . .
C9 C 0.2268(2) 0.6715(4) 0.8777(2) 0.0356(10) Uani 1 1 d . . .
C10 C 0.2067(3) 0.7935(4) 0.8790(2) 0.0483(12) Uani 1 1 d . . .
H10 H 0.1772 0.8172 0.9066 0.058 Uiso 1 1 calc R . .
C11 C 0.2296(3) 0.8798(4) 0.8401(3) 0.0558(13) Uani 1 1 d . . .
H11 H 0.2166 0.9616 0.8426 0.067 Uiso 1 1 calc R . .
C12 C 0.2720(3) 0.8467(4) 0.7969(2) 0.0462(12) Uani 1 1 d . . .
H12 H 0.2867 0.9060 0.7703 0.055 Uiso 1 1 calc R . .
C13 C 0.2924(2) 0.7256(4) 0.7934(2) 0.0323(10) Uani 1 1 d . . .
C14 C 0.2692(2) 0.6396(4) 0.8343(2) 0.0332(10) Uani 1 1 d . . .
H14 H 0.2827 0.5578 0.8324 0.040 Uiso 1 1 calc R . .
C15 C 0.3386(2) 0.6883(3) 0.7483(2) 0.0330(10) Uani 1 1 d . . .
C16 C 0.3131(2) 0.7277(4) 0.6715(2) 0.0406(11) Uani 1 1 d . . .
H16 H 0.2683 0.7808 0.6496 0.049 Uiso 1 1 calc R . .
C17 C 0.3530(3) 0.6893(4) 0.6284(2) 0.0400(11) Uani 1 1 d . . .
H17 H 0.3359 0.7183 0.5782 0.048 Uiso 1 1 calc R . .
C18 C 0.4188(2) 0.6074(4) 0.6586(2) 0.0320(9) Uani 1 1 d . . .
C19 C 0.4433(2) 0.5669(4) 0.7332(2) 0.0325(10) Uani 1 1 d . . .
H19 H 0.4862 0.5104 0.7537 0.039 Uiso 1 1 calc R . .
C20 C 0.4057(2) 0.6081(3) 0.7786(2) 0.0288(9) Uani 1 1 d . . .
C21 C 0.4427(2) 0.5680(4) 0.8619(2) 0.0306(10) Uani 1 1 d . . .
C22 C 0.4615(3) 0.5599(4) 0.6118(2) 0.0420(11) Uani 1 1 d . . .
C23 C 0.3891(3) 0.2802(5) 0.4451(3) 0.0613(14) Uani 1 1 d . . .
H23 H 0.4324 0.2257 0.4548 0.074 Uiso 1 1 calc R . .
C24 C 0.3088(3) 0.2494(5) 0.4165(3) 0.0627(14) Uani 1 1 d . A .
H24 H 0.2867 0.1710 0.4044 0.075 Uiso 1 1 calc R . .
C25 C 0.3228(3) 0.4429(5) 0.4358(3) 0.0558(13) Uani 1 1 d . A .
H25 H 0.3097 0.5246 0.4386 0.067 Uiso 1 1 calc R . .
C26 C 0.1763(3) 0.3648(5) 0.3800(3) 0.0711(16) Uani 1 1 d . A .
H26A H 0.1619 0.3630 0.4234 0.085 Uiso 1 1 calc R . .
H26B H 0.1495 0.2958 0.3468 0.085 Uiso 1 1 calc R . .
C27 C 0.1451(3) 0.4809(4) 0.3358(3) 0.0535(13) Uani 1 1 d D . .
C28 C 0.1127(3) 0.5750(4) 0.3612(3) 0.0590(14) Uani 1 1 d D A .
C29 C 0.0964(10) 0.6915(10) 0.3308(11) 0.057(6) Uani 0.39(3) 1 d PDU A 1
H29A H 0.0785 0.7526 0.3539 0.068 Uiso 0.39(3) 1 calc PR A 1
C29A C 0.0798(10) 0.6692(12) 0.3057(9) 0.099(6) Uani 0.61(3) 1 d PDU A 2
H29B H 0.0536 0.7345 0.3171 0.119 Uiso 0.61(3) 1 calc PR A 2
C30 C 0.1075(12) 0.7149(19) 0.2648(13) 0.072(6) Uani 0.39(3) 1 d PDU A 1
H30A H 0.0981 0.7922 0.2424 0.087 Uiso 0.39(3) 1 calc PR A 1
C30A C 0.0843(10) 0.6703(15) 0.2361(9) 0.084(5) Uani 0.61(3) 1 d PDU A 2
H30B H 0.0653 0.7378 0.2036 0.101 Uiso 0.61(3) 1 calc PR A 2
C31 C 0.1329(14) 0.619(2) 0.2340(12) 0.082(7) Uani 0.39(3) 1 d PDU A 1
H31A H 0.1331 0.6291 0.1859 0.098 Uiso 0.39(3) 1 calc PR A 1
C31A C 0.1169(9) 0.5718(15) 0.2144(7) 0.080(4) Uani 0.61(3) 1 d PDU A 2
H31B H 0.1209 0.5713 0.1675 0.096 Uiso 0.61(3) 1 calc PR A 2
C32 C 0.1581(15) 0.509(2) 0.2711(10) 0.063(7) Uani 0.39(3) 1 d PDU A 1
H32A H 0.1841 0.4520 0.2527 0.076 Uiso 0.39(3) 1 calc PR A 1
C32A C 0.1434(11) 0.4744(14) 0.2638(6) 0.076(5) Uani 0.61(3) 1 d PDU A 2
H32B H 0.1605 0.4031 0.2484 0.091 Uiso 0.61(3) 1 calc PR A 2
C33 C -0.0700(3) 0.3577(5) 0.3751(3) 0.0773(18) Uani 1 1 d . . .
H33A H -0.1217 0.3276 0.3415 0.093 Uiso 1 1 calc R . .
C34 C -0.0360(4) 0.4613(5) 0.3646(4) 0.090(2) Uani 1 1 d . . .
H34 H -0.0595 0.5147 0.3229 0.108 Uiso 1 1 calc R . .
C35 C 0.0465(3) 0.3778(4) 0.4702(3) 0.0455(11) Uani 1 1 d . . .
H35A H 0.0927 0.3644 0.5168 0.055 Uiso 1 1 calc R . .
C36 C 0.1009(4) 0.5664(4) 0.4345(3) 0.0784(17) Uani 1 1 d . . .
H36A H 0.1530 0.5447 0.4774 0.094 Uiso 1 1 calc R A .
H36B H 0.0835 0.6451 0.4456 0.094 Uiso 1 1 calc R . .
O1 O 0.37810(15) 0.3998(2) 0.97252(14) 0.0389(7) Uani 1 1 d U . .
O1W O 0.1621(5) 0.1397(7) 1.2120(3) 0.102(3) Uani 0.704(13) 1 d PDU B 1
H1WD H 0.1450 0.2164 1.1854 0.153 Uiso 0.704(13) 1 d PRD B 1
H1WC H 0.1157 0.1018 1.2161 0.153 Uiso 0.704(13) 1 d PR B 1
O1WA O 0.1138(11) 0.2011(15) 1.2018(7) 0.092(6) Uani 0.296(13) 1 d PU B 2
H1WF H 0.1238 0.2807 1.2252 0.139 Uiso 0.296(13) 1 d PR B 2
H1WG H 0.0660 0.1654 1.2043 0.139 Uiso 0.296(13) 1 d PR B 2
O2 O 0.39348(15) 0.5965(3) 1.00955(15) 0.0376(7) Uani 1 1 d . . .
O3 O 0.1965(2) 0.2684(3) 1.1094(2) 0.0777(11) Uani 1 1 d . . .
H3A H 0.1798 0.2291 1.1363 0.117 Uiso 1 1 calc R . .
O4 O 0.0723(2) 0.3528(3) 1.0693(2) 0.0717(10) Uani 1 1 d . . .
O5 O 0.44875(16) 0.4552(3) 0.87429(13) 0.0392(7) Uani 1 1 d . . .
O6 O 0.46568(15) 0.6515(2) 0.91178(14) 0.0367(7) Uani 1 1 d . . .
O7 O 0.5097(2) 0.4725(3) 0.63668(17) 0.0697(10) Uani 1 1 d . . .
O8 O 0.44454(17) 0.6096(3) 0.54683(15) 0.0462(8) Uani 1 1 d . . .
Cu1 Cu 0.50960(3) 0.61791(4) 1.02253(2) 0.02728(15) Uani 1 1 d . . .
Cu2 Cu 0.5000 0.5000 0.5000 0.0423(2) Uani 1 2 d S . .
N1 N -0.0177(2) 0.3033(3) 0.4419(2) 0.0403(9) Uani 1 1 d . . .
N2 N 0.0380(3) 0.4735(3) 0.4254(3) 0.0574(11) Uani 1 1 d . A .
N3 N 0.3980(2) 0.4020(3) 0.45779(18) 0.0414(9) Uani 1 1 d . . .
N4 N 0.2668(2) 0.3534(3) 0.4088(2) 0.0487(10) Uani 1 1 d . . .

loop_
_atom_site_aniso_label
_atom_site_aniso_U_11
_atom_site_aniso_U_22
_atom_site_aniso_U_33
_atom_site_aniso_U_23
_atom_site_aniso_U_13
_atom_site_aniso_U_12
C1 0.030(2) 0.044(3) 0.026(2) 0.0048(19) 0.0127(19) 0.006(2)
C2 0.022(2) 0.040(3) 0.036(2) -0.008(2) 0.016(2) -0.002(2)
C3 0.029(2) 0.046(3) 0.044(3) -0.007(2) 0.019(2) -0.001(2)
C4 0.033(3) 0.048(3) 0.047(3) -0.012(2) 0.024(2) -0.007(2)
C5 0.029(3) 0.071(3) 0.052(3) -0.008(3) 0.023(2) -0.005(2)
C6 0.026(3) 0.075(4) 0.046(3) 0.001(2) 0.015(2) 0.014(2)
C7 0.028(2) 0.053(3) 0.033(2) -0.008(2) 0.015(2) 0.004(2)
C8 0.049(3) 0.060(4) 0.055(3) -0.015(3) 0.026(3) -0.015(3)
C9 0.024(2) 0.050(3) 0.033(2) -0.001(2) 0.0118(19) 0.009(2)
C10 0.043(3) 0.061(3) 0.046(3) 0.005(2) 0.024(2) 0.021(3)
C11 0.053(3) 0.051(3) 0.063(3) 0.006(3) 0.025(3) 0.026(3)
C12 0.045(3) 0.048(3) 0.044(3) 0.013(2) 0.017(2) 0.014(2)
C13 0.025(2) 0.039(3) 0.029(2) 0.0002(19) 0.0077(18) 0.0089(19)
C14 0.024(2) 0.038(3) 0.032(2) 0.000(2) 0.0062(18) 0.0067(19)
C15 0.033(2) 0.036(3) 0.031(2) 0.0040(19) 0.014(2) 0.001(2)
C16 0.041(3) 0.044(3) 0.037(3) 0.011(2) 0.018(2) 0.010(2)
C17 0.047(3) 0.044(3) 0.031(2) 0.009(2) 0.019(2) 0.000(2)
C18 0.034(2) 0.038(3) 0.029(2) 0.000(2) 0.0184(19) -0.005(2)
C19 0.026(2) 0.039(3) 0.032(2) 0.0002(19) 0.0123(19) 0.0011(19)
C20 0.027(2) 0.034(2) 0.023(2) 0.0009(19) 0.0098(17) 0.0009(19)
C21 0.018(2) 0.052(3) 0.024(2) 0.004(2) 0.0112(18) 0.007(2)
C22 0.042(3) 0.051(3) 0.041(3) -0.001(2) 0.025(2) -0.004(2)
C23 0.043(3) 0.054(4) 0.081(4) 0.000(3) 0.022(3) 0.013(3)
C24 0.055(3) 0.043(3) 0.091(4) -0.002(3) 0.031(3) 0.000(3)
C25 0.062(4) 0.040(3) 0.078(4) 0.001(3) 0.042(3) 0.003(3)
C26 0.049(3) 0.061(4) 0.112(4) 0.019(3) 0.043(3) 0.009(3)
C27 0.037(3) 0.067(4) 0.061(3) 0.015(3) 0.025(3) 0.008(3)
C28 0.053(3) 0.046(3) 0.093(4) 0.020(3) 0.046(3) 0.005(3)
C29 0.039(8) 0.048(8) 0.087(9) 0.028(7) 0.032(7) 0.003(6)
C29A 0.099(9) 0.096(9) 0.127(9) 0.025(7) 0.071(7) 0.030(6)
C30 0.061(9) 0.074(9) 0.077(10) 0.033(8) 0.026(7) -0.004(7)
C30A 0.084(8) 0.065(7) 0.089(8) 0.028(6) 0.023(6) 0.023(6)
C31 0.082(10) 0.098(12) 0.075(10) 0.013(8) 0.042(8) -0.005(8)
C31A 0.085(7) 0.088(8) 0.067(7) 0.011(6) 0.033(6) -0.009(7)
C32 0.067(10) 0.075(11) 0.071(10) 0.003(7) 0.051(8) -0.009(8)
C32A 0.073(8) 0.063(7) 0.096(8) -0.002(6) 0.040(6) -0.004(6)
C33 0.037(3) 0.089(5) 0.088(4) 0.048(3) 0.011(3) 0.001(3)
C34 0.056(4) 0.079(5) 0.133(6) 0.072(4) 0.039(4) 0.017(3)
C35 0.055(3) 0.039(3) 0.051(3) -0.002(2) 0.031(2) -0.006(3)
C36 0.105(5) 0.046(3) 0.124(5) -0.008(3) 0.087(4) -0.024(3)
O1 0.0350(10) 0.0391(11) 0.0431(10) -0.0022(8) 0.0174(8) 0.0009(8)
O1W 0.101(3) 0.102(3) 0.102(3) 0.0024(10) 0.0445(15) -0.0040(10)
O1WA 0.093(6) 0.092(6) 0.093(6) 0.0006(11) 0.040(3) -0.0016(11)
O2 0.0273(15) 0.0425(19) 0.0450(17) -0.0068(14) 0.0175(13) -0.0036(14)
O3 0.056(2) 0.094(3) 0.095(3) 0.027(2) 0.044(2) -0.003(2)
O4 0.055(2) 0.088(3) 0.099(3) 0.002(2) 0.058(2) -0.0029(19)
O5 0.0499(18) 0.0384(18) 0.0254(15) -0.0002(13) 0.0125(13) 0.0059(15)
O6 0.0382(17) 0.0440(19) 0.0253(16) -0.0025(13) 0.0113(13) 0.0006(13)
O7 0.086(3) 0.086(3) 0.056(2) 0.021(2) 0.048(2) 0.040(2)
O8 0.0562(19) 0.058(2) 0.0345(17) 0.0060(15) 0.0286(15) 0.0000(16)
Cu1 0.0235(3) 0.0319(3) 0.0262(3) -0.0022(2) 0.0104(2) 0.0027(2)
Cu2 0.0461(5) 0.0554(5) 0.0343(4) 0.0029(3) 0.0257(4) 0.0021(4)
N1 0.037(2) 0.038(2) 0.049(2) 0.0098(18) 0.0200(18) 0.0023(19)
N2 0.070(3) 0.034(3) 0.089(3) 0.010(2) 0.054(3) -0.001(2)
N3 0.042(2) 0.044(3) 0.045(2) 0.0039(17) 0.0252(18) 0.0053(19)
N4 0.046(2) 0.044(3) 0.065(3) 0.008(2) 0.032(2) 0.006(2)

loop_
_atom_type_symbol
_atom_type_description
_atom_type_scat_dispersion_real
_atom_type_scat_dispersion_imag
_atom_type_scat_source
C C 0.0033 0.0016 'International Tables Vol C Tables 4.2.6.8 and 6.1.1.4'
H H 0.0000 0.0000 'International Tables Vol C Tables 4.2.6.8 and 6.1.1.4'
N N 0.0061 0.0033 'International Tables Vol C Tables 4.2.6.8 and 6.1.1.4'
O O 0.0106 0.0060 'International Tables Vol C Tables 4.2.6.8 and 6.1.1.4'
Cu Cu 0.3201 1.2651 'International Tables Vol C Tables 4.2.6.8 and 6.1.1.4'

loop_
_geom_angle_atom_site_label_1
_geom_angle_atom_site_label_2
_geom_angle_atom_site_label_3
_geom_angle
_geom_angle_site_symmetry_1
_geom_angle_site_symmetry_3
O2 C1 O1 126.8(4) . .
O2 C1 C2 118.2(4) . .
O1 C1 C2 115.0(4) . .
C3 C2 C7 120.5(3) . .
C3 C2 C1 118.1(4) . .
C7 C2 C1 121.4(4) . .
C2 C3 C4 121.1(4) . .
C2 C3 H3 119.4 . .
C4 C3 H3 119.4 . .
C5 C4 C3 118.7(4) . .
C5 C4 C8 119.8(4) . .
C3 C4 C8 121.5(4) . .
C6 C5 C4 120.5(4) . .
C6 C5 H5 119.8 . .
C4 C5 H5 119.8 . .
C5 C6 C7 122.3(4) . .
C5 C6 H6 118.8 . .
C7 C6 H6 118.8 . .
C2 C7 C6 116.7(4) . .
C2 C7 C9 122.3(3) . .
C6 C7 C9 120.9(4) . .
O4 C8 O3 122.6(5) . .
O4 C8 C4 122.3(5) . .
O3 C8 C4 115.0(4) . .
C10 C9 C14 117.8(4) . .
C10 C9 C7 120.1(4) . .
C14 C9 C7 122.1(4) . .
C11 C10 C9 120.8(4) . .
C11 C10 H10 119.6 . .
C9 C10 H10 119.6 . .
C10 C11 C12 120.8(4) . .
C10 C11 H11 119.6 . .
C12 C11 H11 119.6 . .
C13 C12 C11 120.1(4) . .
C13 C12 H12 120.0 . .
C11 C12 H12 120.0 . .
C12 C13 C14 118.1(4) . .
C12 C13 C15 121.0(4) . .
C14 C13 C15 121.0(4) . .
C9 C14 C13 122.4(4) . .
C9 C14 H14 118.8 . .
C13 C14 H14 118.8 . .
C20 C15 C16 117.6(3) . .
C20 C15 C13 121.5(3) . .
C16 C15 C13 120.8(3) . .
C17 C16 C15 121.2(4) . .
C17 C16 H16 119.4 . .
C15 C16 H16 119.4 . .
C16 C17 C18 120.9(4) . .
C16 C17 H17 119.6 . .
C18 C17 H17 119.6 . .
C19 C18 C17 118.3(3) . .
C19 C18 C22 119.6(4) . .
C17 C18 C22 122.1(4) . .
C18 C19 C20 121.7(4) . .
C18 C19 H19 119.2 . .
C20 C19 H19 119.2 . .
C19 C20 C15 120.4(3) . .
C19 C20 C21 117.4(3) . .
C15 C20 C21 122.2(3) . .
O5 C21 O6 126.8(3) . .
O5 C21 C20 116.8(4) . .
O6 C21 C20 116.4(4) . .
O7 C22 O8 122.8(4) . .
O7 C22 C18 119.1(4) . .
O8 C22 C18 118.0(4) . .
C24 C23 N3 110.2(4) . .
C24 C23 H23 124.9 . .
N3 C23 H23 124.9 . .
N4 C24 C23 106.4(4) . .
N4 C24 H24 126.8 . .
C23 C24 H24 126.8 . .
N3 C25 N4 111.8(4) . .
N3 C25 H25 124.1 . .
N4 C25 H25 124.1 . .
N4 C26 C27 111.4(4) . .
N4 C26 H26A 109.3 . .
C27 C26 H26A 109.3 . .
N4 C26 H26B 109.3 . .
C27 C26 H26B 109.3 . .
H26A C26 H26B 108.0 . .
C28 C27 C32A 124.6(6) . .
C28 C27 C32 114.3(8) . .
C32A C27 C32 18.5(14) . .
C28 C27 C26 123.3(4) . .
C32A C27 C26 111.6(6) . .
C32 C27 C26 121.7(8) . .
C27 C28 C29 126.1(8) . .
C27 C28 C29A 112.5(6) . .
C29 C28 C29A 20.8(9) . .
C27 C28 C36 122.2(4) . .
C29 C28 C36 111.2(8) . .
C29A C28 C36 124.5(7) . .
C28 C29 C30 118.0(10) . .
C28 C29 H29A 121.0 . .
C30 C29 H29A 121.0 . .
C30A C29A C28 124.0(9) . .
C30A C29A H29B 118.0 . .
C28 C29A H29B 118.0 . .
C31 C30 C29 117.1(10) . .
C31 C30 H30A 121.5 . .
C29 C30 H30A 121.5 . .
C29A C30A C31A 119.9(8) . .
C29A C30A H30B 120.0 . .
C31A C30A H30B 120.0 . .
C32 C31 C30 122.9(11) . .
C32 C31 H31A 118.5 . .
C30 C31 H31A 118.5 . .
C32A C31A C30A 117.8(9) . .
C32A C31A H31B 121.1 . .
C30A C31A H31B 121.1 . .
C31 C32 C27 120.7(10) . .
C31 C32 H32A 119.7 . .
C27 C32 H32A 119.7 . .
C31A C32A C27 120.6(9) . .
C31A C32A H32B 119.7 . .
C27 C32A H32B 119.7 . .
C34 C33 N1 109.9(5) . .
C34 C33 H33A 125.1 . .
N1 C33 H33A 125.1 . .
C33 C34 N2 107.2(5) . .
C33 C34 H34 126.4 . .
N2 C34 H34 126.4 . .
N1 C35 N2 112.7(4) . .
N1 C35 H35A 123.6 . .
N2 C35 H35A 123.6 . .
N2 C36 C28 109.8(4) . .
N2 C36 H36A 109.7 . .
C28 C36 H36A 109.7 . .
N2 C36 H36B 109.7 . .
C28 C36 H36B 109.7 . .
H36A C36 H36B 108.2 . .
C1 O1 Cu1 121.8(3) . 3_667
H1WD O1W H1WC 109.5 . .
H1WD O1WA H1WC 111.3 . .
H1WD O1WA H1WF 88.5 . .
H1WC O1WA H1WF 141.7 . .
H1WD O1WA H1WG 158.5 . .
H1WC O1WA H1WG 61.7 . .
H1WF O1WA H1WG 109.5 . .
C1 O2 Cu1 124.2(2) . .
C8 O3 H3A 109.5 . .
C21 O5 Cu1 123.9(2) . 3_667
C21 O6 Cu1 122.4(3) . .
C22 O8 Cu2 103.2(3) . .
O6 Cu1 O5 166.73(11) . 3_667
O6 Cu1 O1 89.73(10) . 3_667
O5 Cu1 O1 88.55(11) 3_667 3_667
O6 Cu1 O2 88.67(10) . .
O5 Cu1 O2 90.05(11) 3_667 .
O1 Cu1 O2 167.00(11) 3_667 .
O6 Cu1 N1 96.27(12) . 2_556
O5 Cu1 N1 97.00(13) 3_667 2_556
O1 Cu1 N1 98.67(12) 3_667 2_556
O2 Cu1 N1 94.33(12) . 2_556
O6 Cu1 Cu1 84.00(8) . 3_667
O5 Cu1 Cu1 82.74(9) 3_667 3_667
O1 Cu1 Cu1 84.72(8) 3_667 3_667
O2 Cu1 Cu1 82.28(8) . 3_667
N1 Cu1 Cu1 176.60(9) 2_556 3_667
N3 Cu2 N3 180.00(15) . 3_666
N3 Cu2 O8 87.71(13) . .
N3 Cu2 O8 92.29(13) 3_666 .
N3 Cu2 O8 92.29(13) . 3_666
N3 Cu2 O8 87.71(13) 3_666 3_666
O8 Cu2 O8 180.00(12) . 3_666
C35 N1 C33 104.0(4) . .
C35 N1 Cu1 122.0(3) . 2_546
C33 N1 Cu1 130.2(3) . 2_546
C35 N2 C34 106.2(4) . .
C35 N2 C36 127.1(5) . .
C34 N2 C36 126.2(5) . .
C25 N3 C23 104.7(4) . .
C25 N3 Cu2 126.3(3) . .
C23 N3 Cu2 129.0(3) . .
C25 N4 C24 106.8(4) . .
C25 N4 C26 127.0(4) . .
C24 N4 C26 126.0(4) . .

loop_
_geom_bond_atom_site_label_1
_geom_bond_atom_site_label_2
_geom_bond_distance
_geom_bond_site_symmetry_2
C1 O2 1.247(4) .
C1 O1 1.261(4) .
C1 C2 1.511(5) .
C2 C3 1.384(5) .
C2 C7 1.400(5) .
C3 C4 1.387(5) .
C3 H3 0.9300 .
C4 C5 1.379(6) .
C4 C8 1.478(6) .
C5 C6 1.360(6) .
C5 H5 0.9300 .
C6 C7 1.406(5) .
C6 H6 0.9300 .
C7 C9 1.479(5) .
C8 O4 1.232(5) .
C8 O3 1.292(5) .
C9 C10 1.385(5) .
C9 C14 1.389(5) .
C10 C11 1.370(6) .
C10 H10 0.9300 .
C11 C12 1.389(6) .
C11 H11 0.9300 .
C12 C13 1.382(5) .
C12 H12 0.9300 .
C13 C14 1.395(5) .
C13 C15 1.488(5) .
C14 H14 0.9300 .
C15 C20 1.393(5) .
C15 C16 1.406(5) .
C16 C17 1.370(5) .
C16 H16 0.9300 .
C17 C18 1.390(5) .
C17 H17 0.9300 .
C18 C19 1.375(5) .
C18 C22 1.498(5) .
C19 C20 1.384(5) .
C19 H19 0.9300 .
C20 C21 1.506(5) .
C21 O5 1.251(5) .
C21 O6 1.255(5) .
C22 O7 1.235(5) .
C22 O8 1.269(5) .
C23 C24 1.340(6) .
C23 N3 1.350(5) .
C23 H23 0.9300 .
C24 N4 1.335(5) .
C24 H24 0.9300 .
C25 N3 1.303(5) .
C25 N4 1.335(5) .
C25 H25 0.9300 .
C26 N4 1.473(5) .
C26 C27 1.494(6) .
C26 H26A 0.9700 .
C26 H26B 0.9700 .
C27 C28 1.368(5) .
C27 C32A 1.368(8) .
C27 C32 1.390(9) .
C28 C29 1.378(8) .
C28 C29A 1.414(8) .
C28 C36 1.509(6) .
C29 C30 1.384(9) .
C29 H29A 0.9300 .
C29A C30A 1.368(8) .
C29A H29B 0.9300 .
C30 C31 1.374(9) .
C30 H30A 0.9300 .
C30A C31A 1.372(9) .
C30A H30B 0.9300 .
C31 C32 1.372(9) .
C31 H31A 0.9300 .
C31A C32A 1.367(8) .
C31A H31B 0.9300 .
C32 H32A 0.9300 .
C32A H32B 0.9300 .
C33 C34 1.341(6) .
C33 N1 1.354(5) .
C33 H33A 0.9300 .
C34 N2 1.341(6) .
C34 H34 0.9300 .
C35 N1 1.317(5) .
C35 N2 1.321(5) .
C35 H35A 0.9300 .
C36 N2 1.468(5) .
C36 H36A 0.9700 .
C36 H36B 0.9700 .
O1 Cu1 1.978(3) 3_667
O1W H1WD 0.9600 .
O1W H1WC 0.9601 .
O1WA H1WD 0.7668 .
O1WA H1WC 1.1172 .
O1WA H1WF 0.9600 .
O1WA H1WG 0.9601 .
O2 Cu1 1.995(2) .
O3 H3A 0.8200 .
O5 Cu1 1.957(3) 3_667
O6 Cu1 1.953(2) .
O8 Cu2 1.997(3) .
Cu1 O5 1.957(3) 3_667
Cu1 O1 1.978(3) 3_667
Cu1 N1 2.123(3) 2_556
Cu1 Cu1 2.6929(9) 3_667
Cu2 N3 1.963(3) .
Cu2 N3 1.963(3) 3_666
Cu2 O8 1.997(3) 3_666
N1 Cu1 2.123(3) 2_546
